data_1569010
loop_
_publ_author_name
'Liu, Xiaona'
'Dai, Yuyang'
'Bao, Manling'
'Wang, Wenjuan'
'Li, Qianli'
'Liu, Chunmeng'
'Wang, Xinping'
'Su, Yuanting'

_publ_section_title
;
 A crystalline T-shaped planar group 14 anion.
;
_journal_issue 21
_journal_name_full 'Chemical science'
_journal_page_first 5722
_journal_page_last 5727
_journal_paper_doi 10.1039/d2sc07006e
_journal_volume 14
_journal_year 2023
_chemical_formula_moiety 'C94 H124 Ge2 K2 N6 S2, 1[C6H14], 2[C4H8O]'
_chemical_formula_sum 'C108 H154 Ge2 K2 N6 O2 S2'
_chemical_formula_weight 1856.020
_space_group_crystal_system triclinic
_space_group_IT_number 2
_space_group_name_Hall '-P 1'
_space_group_name_H-M_alt 'P -1'
_symmetry_Int_Tables_number 2
_audit_creation_date 2023-03-21
_audit_creation_method
;
Olex2 1.5-dev
(compiled 2023.03.14 svn.rbb2c1857 for OlexSys, GUI svn.r6444)
;
_audit_update_record
;
2023-04-03 deposited with the CCDC.	2023-04-11 downloaded from the CCDC.
;
_cell_angle_alpha 79.781
_cell_angle_beta 70.505
_cell_angle_gamma 68.035
_cell_formula_units_Z 1
_cell_length_a 14.1535
_cell_length_b 14.2181
_cell_length_c 15.1396
_cell_measurement_reflns_used 7163
_cell_measurement_temperature 120.00
_cell_measurement_theta_max 54.19
_cell_measurement_theta_min 2.93
_cell_volume 2658.678
_computing_cell_refinement 'SAINT V8.40B (?, 2016)'
_computing_data_reduction 'SAINT V8.40B (?, 2016)'
_computing_molecular_graphics 'Olex2 1.5-dev (Dolomanov et al., 2009)'
_computing_publication_material 'Olex2 1.5-dev (Dolomanov et al., 2009)'
_computing_structure_refinement 'olex2.refine 1.5-dev (Bourhis et al., 2015)'
_computing_structure_solution 'SHELXT 2018/2 (Sheldrick, 2018)'
_diffrn_ambient_temperature 120.00
_diffrn_measured_fraction_theta_full 0.9805
_diffrn_measured_fraction_theta_max 0.9708
_diffrn_measurement_device_type 'Bruker APEX-II CCD'
_diffrn_measurement_method '\f and \w scans'
_diffrn_radiation_type synchrotron
_diffrn_radiation_wavelength 1.34139
_diffrn_reflns_av_R_equivalents 0.0649
_diffrn_reflns_av_unetI/netI 0.0464
_diffrn_reflns_Laue_measured_fraction_full 0.9805
_diffrn_reflns_Laue_measured_fraction_max 0.9708
_diffrn_reflns_limit_h_max 16
_diffrn_reflns_limit_h_min -17
_diffrn_reflns_limit_k_max 17
_diffrn_reflns_limit_k_min -17
_diffrn_reflns_limit_l_max 17
_diffrn_reflns_limit_l_min -18
_diffrn_reflns_number 46015
_diffrn_reflns_point_group_measured_fraction_full 0.9805
_diffrn_reflns_point_group_measured_fraction_max 0.9708
_diffrn_reflns_theta_full 53.5942
_diffrn_reflns_theta_max 54.25
_diffrn_reflns_theta_min 3.06
_exptl_absorpt_coefficient_mu 1.410
_exptl_absorpt_correction_T_max 0.7506
_exptl_absorpt_correction_T_min 0.6233
_exptl_absorpt_correction_type none
_exptl_absorpt_process_details
;
SADABS-2016/2 (Bruker,2016/2) was used for absorption correction.
wR2(int) was 0.1204 before and 0.0834 after correction.
The Ratio of minimum to maximum transmission is 0.8304.
The \l/2 correction factor is Not present.
;
_exptl_crystal_colour 'clear light yellow'
_exptl_crystal_colour_lustre clear
_exptl_crystal_colour_modifier light
_exptl_crystal_colour_primary yellow
_exptl_crystal_density_diffrn 1.159
_exptl_crystal_description block
_exptl_crystal_F_000 994.073
_exptl_crystal_size_max 0.15
_exptl_crystal_size_mid 0.13
_exptl_crystal_size_min 0.12
_refine_diff_density_max 0.4847
_refine_diff_density_min -0.6226
_refine_diff_density_rms 0.0849
_refine_ls_d_res_high 0.8264
_refine_ls_d_res_low 12.5503
_refine_ls_extinction_coef 0.0026(7)
_refine_ls_extinction_expression Fc^*^=kFc[1+0.001xFc^2^\l^3^/sin(2\q)]^-1/4^
_refine_ls_goodness_of_fit_ref 1.0354
_refine_ls_hydrogen_treatment constr
_refine_ls_matrix_type full
_refine_ls_number_constraints 117
_refine_ls_number_parameters 548
_refine_ls_number_reflns 9573
_refine_ls_number_restraints 83
_refine_ls_restrained_S_all 1.0307
_refine_ls_R_factor_all 0.0706
_refine_ls_R_factor_gt 0.0591
_refine_ls_shift/su_max -0.0007
_refine_ls_shift/su_mean 0.0000
_refine_ls_structure_factor_coef Fsqd
_refine_ls_weighting_details 'w=1/[\s^2^(Fo^2^)+(0.1404P)^2^+0.7751P] where P=(Fo^2^+2Fc^2^)/3'
_refine_ls_weighting_scheme calc
_refine_ls_wR_factor_gt 0.1839
_refine_ls_wR_factor_ref 0.2003
_reflns_Friedel_coverage 0.0
_reflns_limit_h_max 17
_reflns_limit_h_min -15
_reflns_limit_k_max 17
_reflns_limit_k_min -16
_reflns_limit_l_max 18
_reflns_limit_l_min 0
_reflns_number_gt 7688
_reflns_number_total 9573
_reflns_threshold_expression I>=2u(I)
_cod_data_source_file d2sc07006e2.cif
_cod_data_source_block LGeSK
_cod_depositor_comments 'Adding full bibliography for 1569006--1569011.cif.'
_cod_original_cell_volume 2658.677759
_cod_database_code 1569010
_olex2_refinement_description
;
1. Fixed Uiso
 At 1.2 times of:
  All C(H) groups
 At 1.5 times of:
  All C(H,H,H) groups
2. Restrained distances
 C21A-C20 = C21-C20 = C23A-C20 = C23-C20 = C22A-C20 = C22-C20
 1.54 with sigma of 0.01
 C19A-C16 = C18-C16 = C18A-C16 = C17-C16 = C17A-C16
 1.54 with sigma of 0.01
3. Uiso/Uaniso restraints and constraints
C17 \\sim C18 \\sim C19 \\sim C17A \\sim C18A \\sim C19A: within 2A with sigma
of 0.01 and sigma for terminal atoms of 0.02 within 2A
4. Rigid body (RIGU) restrains
 C19A, C16, C18A, C17A
 with sigma for 1-2 distances of 0.001 and sigma for 1-3 distances of 0.002
 C22A, C20, C23A, C21A
 with sigma for 1-2 distances of 0.001 and sigma for 1-3 distances of 0.002
5. Others
 Sof(H17d)=Sof(H17e)=Sof(H17f)=Sof(H19d)=Sof(H19e)=Sof(H19f)=Sof(H18d)=
 Sof(H18e)=Sof(H18f)=Sof(C23)=Sof(H23a)=Sof(H23b)=Sof(C19)=Sof(H23c)=Sof(C21)=
 Sof(H19b)=Sof(H21a)=Sof(H21b)=Sof(H21c)=Sof(H18c)=Sof(H18b)=Sof(H18a)=Sof(C18)=
 Sof(H17b)=Sof(H17c)=Sof(H17a)=Sof(C17)=Sof(H19a)=Sof(C22)=Sof(H22b)=Sof(H22c)=
 Sof(H19c)=Sof(H22a)=1-FVAR(1)
 Sof(H18a)=Sof(H18b)=Sof(H18c)=Sof(H17a)=Sof(H17b)=Sof(H17c)=Sof(H19a)=
 Sof(H19b)=Sof(H19c)=Sof(C23A)=Sof(H17e)=Sof(C17A)=Sof(H23d)=Sof(H23e)=
 Sof(C18A)=Sof(H23f)=Sof(C21A)=Sof(H18e)=Sof(H21d)=Sof(H19d)=Sof(H19f)=
 Sof(C19A)=Sof(H21e)=Sof(H17d)=Sof(H21f)=Sof(H17f)=Sof(C22A)=Sof(H19e)=
 Sof(H22d)=Sof(H18d)=Sof(H22e)=Sof(H18f)=Sof(H22f)=FVAR(1)
6.a Ternary CH refined with riding coordinates:
 C30(H30), C45(H45), C44(H44), C33(H33)
6.b Me refined with riding coordinates:
 C23A(H23e,H23d,H23f), C21A(H21d,H21f,H21e), C18(H18a,H18b,H18c), C17(H17a,
 H17b,H17c), C19(H19a,H19b,H19c), C17A(H17d,H17e,H17f), C19A(H19d,H19e,H19f),
 C18A(H18d,H18e,H18f)
6.c Aromatic/amide H refined with riding coordinates:
 C10(H10), C40(H40), C2(H2), C4(H4), C28(H28), C39(H39), C8(H8), C27(H27),
 C38(H38), C26(H26)
6.d Idealised Me refined as rotating group:
 C15(H15a,H15b,H15c), C32(H32a,H32b,H32c), C31(H31a,H31b,H31c), C14(H14a,H14b,
 H14c), C47(H47a,H47b,H47c), C46(H46a,H46b,H46c), C42(H42a,H42b,H42c), C23(H23a,
 H23b,H23c), C43(H43a,H43b,H43c), C21(H21a,H21b,H21c), C34(H34a,H34b,H34c),
 C22(H22a,H22b,H22c), C35(H35a,H35b,H35c), C22A(H22d,H22e,H22f)
;
_smtbx_masks_special_details
;
A solvent mask was calculated and 141 electrons were 
found in a volume of 675\%A^3^ in 2 voids per unit cell. 
This is consistent with the presence of 1[C6H14], 2[C4H8O] per Formula Unit 
which account for 130 electrons per unit cell.
;
_smtbx_masks_void_probe_radius 1.2
_smtbx_masks_void_truncation_radius 1.2
_platon_squeeze_void_probe_radius 1.20
_olex2_submission_special_instructions 'No special instructions were received'

loop_
_space_group_symop_id
_space_group_symop_operation_xyz
1 x,y,z
2 -x,-y,-z

loop_
_atom_site_label
_atom_site_type_symbol
_atom_site_fract_x
_atom_site_fract_y
_atom_site_fract_z
_atom_site_U_iso_or_equiv
_atom_site_adp_type
_atom_site_occupancy
_atom_site_refinement_flags_posn
_atom_site_refinement_flags_adp
_atom_site_refinement_flags_occupancy
_atom_site_disorder_group
Ge1 Ge 0.71911(3) 0.49782(2) 0.60629(2) 0.04095(17) Uani 1.000000 . . . .
K1 K 1.06270(6) 0.32288(6) 0.51723(6) 0.0620(2) Uani 1.000000 . . . .
S1 S 0.85679(6) 0.49545(6) 0.49392(6) 0.0505(2) Uani 1.000000 . . . .
N3 N 0.57981(19) 0.50118(18) 0.63434(16) 0.0401(5) Uani 1.000000 . . . .
C12 C 0.5618(2) 0.4132(2) 0.6836(2) 0.0416(6) Uani 1.000000 . . . .
N1 N 0.6539(2) 0.63459(19) 0.64478(18) 0.0462(6) Uani 1.000000 . . . .
C6 C 0.5027(2) 0.5904(2) 0.6732(2) 0.0410(6) Uani 1.000000 . . . .
N2 N 0.7446(2) 0.3618(2) 0.66124(19) 0.0481(6) Uani 1.000000 . . . .
C11 C 0.4596(2) 0.4105(2) 0.7262(2) 0.0433(7) Uani 1.000000 . . . .
C1 C 0.5431(2) 0.6643(2) 0.6782(2) 0.0428(7) Uani 1.000000 . . . .
C7 C 0.6523(3) 0.3362(2) 0.6984(2) 0.0445(7) Uani 1.000000 . . . .
C5 C 0.3980(2) 0.5977(2) 0.7148(2) 0.0449(7) Uani 1.000000 . . . .
C30 C 0.8200(3) 0.2373(3) 0.5005(3) 0.0585(9) Uani 1.000000 . . . .
H30 H 0.7629(3) 0.3054(3) 0.5115(3) 0.0702(10) Uiso 1.000000 R . . .
C13 C 0.3684(3) 0.5053(2) 0.7108(2) 0.0495(7) Uani 1.000000 . . . .
C29 C 0.8792(3) 0.2166(2) 0.5726(3) 0.0514(8) Uani 1.000000 . . . .
C10 C 0.4508(3) 0.3214(3) 0.7787(2) 0.0499(7) Uani 1.000000 . . . .
H10 H 0.3819(3) 0.3165(3) 0.8079(2) 0.0599(9) Uiso 1.000000 R . . .
C36 C 0.6980(2) 0.7148(2) 0.6208(2) 0.0478(7) Uani 1.000000 . . . .
C40 C 0.7809(3) 0.8155(3) 0.6579(3) 0.0701(11) Uani 1.000000 . . . .
H40 H 0.8168(3) 0.8269(3) 0.6958(3) 0.0841(13) Uiso 1.000000 R . . .
C41 C 0.7485(3) 0.7296(3) 0.6786(3) 0.0580(8) Uani 1.000000 . . . .
C2 C 0.4725(3) 0.7544(2) 0.7198(2) 0.0518(8) Uani 1.000000 . . . .
H2 H 0.4984(3) 0.8063(2) 0.7223(2) 0.0622(9) Uiso 1.000000 R . . .
C24 C 0.8447(3) 0.2791(2) 0.6482(2) 0.0495(7) Uani 1.000000 . . . .
C4 C 0.3289(3) 0.6894(2) 0.7570(2) 0.0486(7) Uani 1.000000 . . . .
H4 H 0.2557(3) 0.6976(2) 0.7858(2) 0.0583(9) Uiso 1.000000 R . . .
C15 C 0.3606(3) 0.5056(3) 0.6118(3) 0.0603(9) Uani 1.000000 . . . .
H15a H 0.4269(9) 0.509(2) 0.5650(3) 0.0905(13) Uiso 1.000000 GR . . .
H15b H 0.349(2) 0.4434(10) 0.6059(7) 0.0905(13) Uiso 1.000000 GR . . .
H15c H 0.3008(14) 0.5649(12) 0.6014(8) 0.0905(13) Uiso 1.000000 GR . . .
C37 C 0.6821(3) 0.7814(2) 0.5417(2) 0.0522(8) Uani 1.000000 . . . .
C3 C 0.3644(3) 0.7687(3) 0.7578(2) 0.0503(7) Uani 1.000000 . . . .
C28 C 0.9714(3) 0.1324(3) 0.5651(3) 0.0597(9) Uani 1.000000 . . . .
H28 H 0.9950(3) 0.0889(3) 0.5154(3) 0.0716(10) Uiso 1.000000 R . . .
C39 C 0.7615(3) 0.8827(3) 0.5839(3) 0.0706(11) Uani 1.000000 . . . .
H39 H 0.7811(3) 0.9418(3) 0.5729(3) 0.0847(13) Uiso 1.000000 R . . .
C8 C 0.6407(3) 0.2476(3) 0.7497(2) 0.0534(8) Uani 1.000000 . . . .
H8 H 0.7018(3) 0.1927(3) 0.7576(2) 0.0641(9) Uiso 1.000000 R . . .
C32 C 0.7656(4) 0.1592(4) 0.5121(3) 0.0821(13) Uani 1.000000 . . . .
H32a H 0.8198(4) 0.0928(7) 0.495(2) 0.123(2) Uiso 1.000000 GR . . .
H32b H 0.723(2) 0.154(2) 0.5777(6) 0.123(2) Uiso 1.000000 GR . . .
H32c H 0.719(2) 0.1804(14) 0.4714(19) 0.123(2) Uiso 1.000000 GR . . .
C9 C 0.5400(3) 0.2389(3) 0.7898(2) 0.0527(8) Uani 1.000000 . . . .
C31 C 0.8913(4) 0.2413(3) 0.4005(3) 0.0730(11) Uani 1.000000 . . . .
H31a H 0.922(2) 0.2946(16) 0.3925(7) 0.1095(16) Uiso 1.000000 GR . . .
H31b H 0.9485(15) 0.1756(8) 0.3878(8) 0.1095(16) Uiso 1.000000 GR . . .
H31c H 0.8491(6) 0.256(2) 0.3567(3) 0.1095(16) Uiso 1.000000 GR . . .
C45 C 0.6314(3) 0.7643(3) 0.4738(3) 0.0597(9) Uani 1.000000 . . . .
H45 H 0.6160(3) 0.6995(3) 0.4953(3) 0.0717(10) Uiso 1.000000 R . . .
C14 C 0.2621(3) 0.5077(3) 0.7834(3) 0.0681(10) Uani 1.000000 . . . .
H14a H 0.2451(12) 0.4485(13) 0.7779(15) 0.1022(16) Uiso 1.000000 GR . . .
H14b H 0.2674(8) 0.506(2) 0.8466(3) 0.1022(16) Uiso 1.000000 GR . . .
H14c H 0.2056(5) 0.5700(11) 0.7722(14) 0.1022(16) Uiso 1.000000 GR . . .
C27 C 1.0296(3) 0.1103(3) 0.6281(3) 0.0731(11) Uani 1.000000 . . . .
H27 H 1.0917(3) 0.0516(3) 0.6225(3) 0.0877(13) Uiso 1.000000 R . . .
C38 C 0.7141(3) 0.8660(3) 0.5258(3) 0.0618(9) Uani 1.000000 . . . .
H38 H 0.7029(3) 0.9127(3) 0.4739(3) 0.0742(11) Uiso 1.000000 R . . .
C26 C 0.9962(3) 0.1749(3) 0.6992(3) 0.0723(11) Uani 1.000000 . . . .
H26 H 1.0379(3) 0.1610(3) 0.7409(3) 0.0868(13) Uiso 1.000000 R . . .
C25 C 0.9037(3) 0.2596(3) 0.7120(3) 0.0632(9) Uani 1.000000 . . . .
C47 C 0.7067(4) 0.7528(3) 0.3750(3) 0.0729(11) Uani 1.000000 . . . .
H47a H 0.725(2) 0.8144(10) 0.3530(9) 0.1094(16) Uiso 1.000000 GR . . .
H47b H 0.7714(11) 0.6942(15) 0.3746(5) 0.1094(16) Uiso 1.000000 GR . . .
H47c H 0.6718(10) 0.742(2) 0.3333(5) 0.1094(16) Uiso 1.000000 GR . . .
C16 C 0.2884(3) 0.8694(3) 0.8017(3) 0.0683(9) Uani 1.000000 D U . .
C20 C 0.5281(3) 0.1407(3) 0.8472(2) 0.0686(10) Uani 1.000000 D U . .
C46 C 0.5269(4) 0.8485(4) 0.4743(4) 0.0900(14) Uani 1.000000 . . . .
H46a H 0.4801(12) 0.857(2) 0.5389(5) 0.135(2) Uiso 1.000000 GR . . .
H46b H 0.5405(5) 0.9120(8) 0.448(3) 0.135(2) Uiso 1.000000 GR . . .
H46c H 0.4927(15) 0.8308(14) 0.436(2) 0.135(2) Uiso 1.000000 GR . . .
C44 C 0.7671(4) 0.6592(4) 0.7640(3) 0.0793(12) Uani 1.000000 . . . .
H44 H 0.7534(4) 0.5960(4) 0.7606(3) 0.0952(15) Uiso 1.000000 R . . .
C33 C 0.8670(4) 0.3255(4) 0.7930(3) 0.0906(15) Uani 1.000000 . . . .
H33 H 0.8085(4) 0.3887(4) 0.7823(3) 0.1088(18) Uiso 1.000000 R . . .
C42 C 0.6861(6) 0.7124(6) 0.8552(4) 0.130(2) Uani 1.000000 . . . .
H42a H 0.695(3) 0.6659(16) 0.9102(5) 0.195(4) Uiso 1.000000 GR . . .
H42b H 0.699(3) 0.774(2) 0.860(2) 0.195(4) Uiso 1.000000 GR . . .
H42c H 0.6133(6) 0.731(4) 0.8522(18) 0.195(4) Uiso 1.000000 GR . . .
C23 C 0.4101(4) 0.1463(5) 0.8844(5) 0.091(2) Uani 0.749(4) D . P 2
H23a H 0.4058(6) 0.0821(16) 0.919(3) 0.137(3) Uiso 0.749(4) GR . P 2
H23b H 0.3690(9) 0.202(3) 0.927(3) 0.137(3) Uiso 0.749(4) GR . P 2
H23c H 0.3810(13) 0.158(4) 0.8315(6) 0.137(3) Uiso 0.749(4) GR . P 2
C43 C 0.8810(5) 0.6298(5) 0.7657(5) 0.115(2) Uani 1.000000 . . . .
H43a H 0.9006(14) 0.6910(7) 0.755(4) 0.173(3) Uiso 1.000000 GR . . .
H43b H 0.8875(10) 0.596(3) 0.8268(13) 0.173(3) Uiso 1.000000 GR . . .
H43c H 0.9287(7) 0.583(3) 0.716(2) 0.173(3) Uiso 1.000000 GR . . .
C21 C 0.5681(7) 0.1288(6) 0.9324(4) 0.099(2) Uani 0.749(4) D . P 2
H21a H 0.527(3) 0.189(2) 0.970(2) 0.148(4) Uiso 0.749(4) GR . P 2
H21b H 0.559(5) 0.068(3) 0.971(2) 0.148(4) Uiso 0.749(4) GR . P 2
H21c H 0.6437(14) 0.122(5) 0.9109(4) 0.148(4) Uiso 0.749(4) GR . P 2
C18 C 0.2932(5) 0.9579(4) 0.7275(4) 0.0860(15) Uani 0.749(4) D U P 2
C17 C 0.3237(5) 0.8844(5) 0.8825(4) 0.0849(15) Uani 0.749(4) D U P 2
C34 C 0.8248(7) 0.2750(7) 0.8839(4) 0.150(3) Uani 1.000000 . . . .
H34a H 0.755(2) 0.273(4) 0.8877(19) 0.225(5) Uiso 1.000000 GR . . .
H34b H 0.874(3) 0.2057(18) 0.889(2) 0.225(5) Uiso 1.000000 GR . . .
H34c H 0.817(5) 0.313(3) 0.9353(4) 0.225(5) Uiso 1.000000 GR . . .
C22 C 0.5893(6) 0.0510(4) 0.7833(5) 0.101(3) Uani 0.749(4) D . P 2
H22a H 0.590(4) -0.0127(5) 0.8210(8) 0.152(4) Uiso 0.749(4) GR . P 2
H22b H 0.554(3) 0.059(2) 0.735(3) 0.152(4) Uiso 0.749(4) GR . P 2
H22c H 0.6628(14) 0.050(3) 0.753(3) 0.152(4) Uiso 0.749(4) GR . P 2
C35 C 0.9581(7) 0.3565(6) 0.7990(6) 0.145(3) Uani 1.000000 . . . .
H35a H 0.971(3) 0.333(4) 0.8602(18) 0.218(4) Uiso 1.000000 GR . . .
H35b H 1.0231(14) 0.326(4) 0.749(3) 0.218(4) Uiso 1.000000 GR . . .
H35c H 0.938(2) 0.4307(7) 0.792(4) 0.218(4) Uiso 1.000000 GR . . .
C19 C 0.1732(5) 0.8738(5) 0.8415(5) 0.0906(16) Uani 0.749(4) . U P 2
C23A C 0.4885(16) 0.0849(12) 0.7968(11) 0.078(3) Uani 0.251(4) D U P 1
H23d H 0.4192(16) 0.1291(12) 0.7892(11) 0.117(5) Uiso 0.251(4) R . P 1
H23e H 0.4814(16) 0.0228(12) 0.8341(11) 0.117(5) Uiso 0.251(4) R . P 1
H23f H 0.5398(16) 0.0672(12) 0.7350(11) 0.117(5) Uiso 0.251(4) R . P 1
C21A C 0.4671(15) 0.1678(13) 0.9498(6) 0.077(3) Uani 0.251(4) D U P 1
H21d H 0.5025(15) 0.2030(13) 0.9714(6) 0.115(4) Uiso 0.251(4) R . P 1
H21e H 0.4663(15) 0.1054(13) 0.9895(6) 0.115(4) Uiso 0.251(4) R . P 1
H21f H 0.3938(15) 0.2122(13) 0.9539(6) 0.115(4) Uiso 0.251(4) R . P 1
C22A C 0.6377(8) 0.0605(11) 0.8484(14) 0.078(3) Uani 0.251(4) D U P 1
H22d H 0.675(5) 0.089(4) 0.874(9) 0.116(4) Uiso 0.251(4) GR . P 1
H22e H 0.6272(9) 0.000(4) 0.887(8) 0.116(4) Uiso 0.251(4) GR . P 1
H22f H 0.680(4) 0.041(8) 0.7842(18) 0.116(4) Uiso 0.251(4) GR . P 1
C17A C 0.3441(12) 0.9425(11) 0.8056(14) 0.077(2) Uani 0.251(4) D U P 1
C19A C 0.2295(14) 0.8475(13) 0.9044(6) 0.0795(19) Uani 0.251(4) D U P 1
C18A C 0.2124(12) 0.9212(12) 0.7412(11) 0.080(2) Uani 0.251(4) D U P 1
H18a H 0.3670(5) 0.9564(4) 0.7009(4) 0.129(2) Uiso 0.749(4) R . P 2
H18b H 0.2669(5) 0.9513(4) 0.6775(4) 0.129(2) Uiso 0.749(4) R . P 2
H18c H 0.2487(5) 1.0224(4) 0.7569(4) 0.129(2) Uiso 0.749(4) R . P 2
H17a H 0.3980(5) 0.8819(5) 0.8588(4) 0.127(2) Uiso 0.749(4) R . P 2
H17b H 0.2783(5) 0.9505(5) 0.9084(4) 0.127(2) Uiso 0.749(4) R . P 2
H17c H 0.3173(5) 0.8303(5) 0.9319(4) 0.127(2) Uiso 0.749(4) R . P 2
H19a H 0.1683(5) 0.8179(5) 0.8890(5) 0.136(2) Uiso 0.749(4) R . P 2
H19b H 0.1293(5) 0.9388(5) 0.8702(5) 0.136(2) Uiso 0.749(4) R . P 2
H19c H 0.1475(5) 0.8677(5) 0.7908(5) 0.136(2) Uiso 0.749(4) R . P 2
H17d H 0.3928(12) 0.9103(11) 0.8440(14) 0.116(3) Uiso 0.251(4) R . P 1
H17e H 0.3844(12) 0.9587(11) 0.7419(14) 0.116(3) Uiso 0.251(4) R . P 1
H17f H 0.2905(12) 1.0052(11) 0.8334(14) 0.116(3) Uiso 0.251(4) R . P 1
H19d H 0.2813(14) 0.8146(13) 0.9398(6) 0.119(3) Uiso 0.251(4) R . P 1
H19e H 0.1794(14) 0.9115(13) 0.9321(6) 0.119(3) Uiso 0.251(4) R . P 1
H19f H 0.1905(14) 0.8026(13) 0.9067(6) 0.119(3) Uiso 0.251(4) R . P 1
H18d H 0.2537(12) 0.9334(12) 0.6767(11) 0.119(3) Uiso 0.251(4) R . P 1
H18e H 0.1731(12) 0.8771(12) 0.7415(11) 0.119(3) Uiso 0.251(4) R . P 1
H18f H 0.1620(12) 0.9861(12) 0.7669(11) 0.119(3) Uiso 0.251(4) R . P 1

loop_
_atom_site_aniso_label
_atom_site_aniso_U_11
_atom_site_aniso_U_22
_atom_site_aniso_U_33
_atom_site_aniso_U_12
_atom_site_aniso_U_13
_atom_site_aniso_U_23
Ge1 0.0407(2) 0.0362(2) 0.0482(2) -0.01726(17) -0.01336(16) 0.00187(15)
K1 0.0462(4) 0.0450(4) 0.0919(6) -0.0199(3) -0.0135(4) -0.0000(4)
S1 0.0409(4) 0.0441(4) 0.0628(5) -0.0194(3) -0.0068(3) 0.0002(3)
N3 0.0419(13) 0.0356(13) 0.0442(12) -0.0185(11) -0.0112(10) 0.0032(10)
C12 0.0495(17) 0.0347(15) 0.0438(15) -0.0190(13) -0.0156(13) 0.0042(12)
N1 0.0450(14) 0.0397(14) 0.0572(15) -0.0223(12) -0.0104(11) -0.0021(11)
C6 0.0446(16) 0.0346(15) 0.0422(15) -0.0133(13) -0.0129(12) 0.0020(11)
N2 0.0407(14) 0.0409(14) 0.0595(15) -0.0134(11) -0.0155(12) 0.0054(11)
C11 0.0452(16) 0.0441(17) 0.0441(15) -0.0209(14) -0.0115(13) -0.0010(12)
C1 0.0441(16) 0.0386(16) 0.0454(15) -0.0173(13) -0.0111(12) 0.0015(12)
C7 0.0498(17) 0.0394(16) 0.0446(15) -0.0195(14) -0.0121(13) 0.0029(12)
C5 0.0485(17) 0.0454(17) 0.0430(15) -0.0212(14) -0.0143(13) 0.0055(13)
C30 0.060(2) 0.0436(18) 0.076(2) -0.0183(16) -0.0222(17) -0.0060(16)
C13 0.0467(17) 0.0478(18) 0.0525(17) -0.0213(15) -0.0082(14) 0.0002(14)
C29 0.0444(17) 0.0353(16) 0.074(2) -0.0174(14) -0.0167(15) 0.0047(14)
C10 0.0553(19) 0.0486(18) 0.0492(17) -0.0286(16) -0.0098(14) 0.0023(14)
C36 0.0476(17) 0.0379(16) 0.0578(18) -0.0209(14) -0.0071(14) -0.0048(13)
C40 0.079(3) 0.066(2) 0.080(3) -0.043(2) -0.016(2) -0.015(2)
C41 0.065(2) 0.053(2) 0.066(2) -0.0324(18) -0.0178(17) -0.0044(16)
C2 0.0567(19) 0.0404(17) 0.0585(18) -0.0204(15) -0.0112(15) -0.0057(14)
C24 0.0441(17) 0.0428(17) 0.0564(18) -0.0154(14) -0.0133(14) 0.0083(14)
C4 0.0406(16) 0.0487(18) 0.0489(17) -0.0138(14) -0.0088(13) 0.0044(14)
C15 0.061(2) 0.059(2) 0.075(2) -0.0232(18) -0.0367(18) 0.0023(17)
C37 0.0506(18) 0.0403(17) 0.0628(19) -0.0175(15) -0.0124(15) 0.0009(14)
C3 0.0512(18) 0.0450(18) 0.0488(17) -0.0148(15) -0.0087(14) -0.0032(13)
C28 0.055(2) 0.0404(18) 0.081(2) -0.0143(16) -0.0213(18) 0.0017(16)
C39 0.077(3) 0.050(2) 0.088(3) -0.038(2) -0.007(2) -0.007(2)
C8 0.058(2) 0.0414(18) 0.0557(18) -0.0171(15) -0.0167(15) 0.0091(14)
C32 0.083(3) 0.086(3) 0.096(3) -0.053(3) -0.016(2) -0.016(2)
C9 0.067(2) 0.0442(18) 0.0479(17) -0.0295(17) -0.0095(15) 0.0046(14)
C31 0.080(3) 0.067(3) 0.073(2) -0.029(2) -0.021(2) -0.003(2)
C45 0.062(2) 0.052(2) 0.071(2) -0.0246(17) -0.0287(18) 0.0109(16)
C14 0.050(2) 0.059(2) 0.088(3) -0.0266(18) -0.0043(18) -0.0008(19)
C27 0.054(2) 0.047(2) 0.098(3) -0.0038(17) -0.020(2) 0.010(2)
C38 0.061(2) 0.0426(19) 0.077(2) -0.0220(17) -0.0141(18) 0.0045(16)
C26 0.062(2) 0.062(2) 0.083(3) -0.0060(19) -0.036(2) 0.016(2)
C25 0.059(2) 0.057(2) 0.065(2) -0.0117(17) -0.0245(17) 0.0091(17)
C47 0.085(3) 0.070(3) 0.070(2) -0.031(2) -0.030(2) 0.006(2)
C16 0.0596(19) 0.0469(17) 0.079(2) -0.0054(13) -0.0031(13) -0.0186(13)
C20 0.081(2) 0.054(2) 0.068(2) -0.0355(18) -0.0160(18) 0.0203(16)
C46 0.068(3) 0.100(4) 0.092(3) -0.016(3) -0.033(2) 0.008(3)
C44 0.117(4) 0.081(3) 0.071(2) -0.060(3) -0.040(2) 0.004(2)
C33 0.092(3) 0.093(3) 0.075(3) 0.001(3) -0.045(3) -0.009(2)
C42 0.143(6) 0.173(7) 0.070(3) -0.069(5) -0.013(3) 0.002(4)
C23 0.081(4) 0.068(4) 0.119(5) -0.046(3) -0.020(4) 0.039(4)
C43 0.125(5) 0.122(5) 0.115(4) -0.045(4) -0.067(4) 0.017(4)
C21 0.127(6) 0.100(5) 0.089(4) -0.069(5) -0.051(4) 0.055(4)
C18 0.086(3) 0.055(3) 0.099(3) -0.0107(18) -0.017(2) -0.0090(19)
C17 0.091(3) 0.072(3) 0.085(3) -0.0209(19) -0.014(2) -0.0249(19)
C34 0.178(7) 0.213(9) 0.071(3) -0.097(7) -0.010(4) -0.025(4)
C22 0.114(6) 0.037(3) 0.127(6) -0.030(3) -0.004(4) 0.006(3)
C35 0.174(7) 0.142(6) 0.155(6) -0.070(6) -0.056(6) -0.042(5)
C19 0.073(3) 0.073(3) 0.109(3) -0.0149(19) -0.0079(19) -0.024(2)
C23A 0.088(5) 0.058(5) 0.088(6) -0.032(3) -0.027(3) 0.013(3)
C21A 0.090(5) 0.066(6) 0.071(2) -0.039(3) -0.0146(19) 0.0162(19)
C22A 0.086(3) 0.062(4) 0.082(6) -0.031(2) -0.022(2) 0.015(3)
C17A 0.074(3) 0.056(3) 0.089(4) -0.0156(17) -0.0098(19) -0.0163(17)
C19A 0.075(3) 0.068(4) 0.081(2) -0.0191(19) -0.0034(14) -0.0177(14)
C18A 0.073(3) 0.057(3) 0.093(3) -0.0084(17) -0.0156(18) -0.0151(17)

loop_
_atom_type_symbol
_atom_type_scat_dispersion_real
_atom_type_scat_dispersion_imag
_atom_type_scat_Cromer_Mann_a1
_atom_type_scat_Cromer_Mann_a2
_atom_type_scat_Cromer_Mann_a3
_atom_type_scat_Cromer_Mann_a4
_atom_type_scat_Cromer_Mann_b1
_atom_type_scat_Cromer_Mann_b2
_atom_type_scat_Cromer_Mann_b3
_atom_type_scat_Cromer_Mann_b4
_atom_type_scat_Cromer_Mann_c
_atom_type_scat_source
_atom_type_scat_dispersion_source
C 0.01370 0.00670 2.31000 1.02000 1.58860 0.86500 20.84390 10.20750 0.56870 51.65120 0.21560 'International Tables Volume C Table 6.1.1.4 (pp. 500-502)' custom
Ge -1.51870 0.69070 16.08160 6.37470 3.70680 3.68300 2.85090 0.25160 11.44680 54.76250 2.13130 'International Tables Volume C Table 6.1.1.4 (pp. 500-502)' custom
H 0.00000 0.00000 0.49300 0.32291 0.14019 0.04081 10.51090 26.12570 3.14236 57.79970 0.00304 'International Tables Volume C Table 6.1.1.4 (pp. 500-502)' custom
K 0.37780 0.83100 8.21860 7.43980 1.05190 0.86590 12.79490 0.77480 213.18700 41.68410 1.42280 'International Tables Volume C Table 6.1.1.4 (pp. 500-502)' custom
N 0.02410 0.01340 12.21260 3.13220 2.01250 1.16630 0.00570 9.89330 28.99750 0.58260 -11.52900 'International Tables Volume C Table 6.1.1.4 (pp. 500-502)' custom
S 0.29250 0.42950 6.90530 5.20340 1.43790 1.58630 1.46790 22.21510 0.25360 56.17200 0.86690 'International Tables Volume C Table 6.1.1.4 (pp. 500-502)' custom

loop_
_geom_angle_atom_site_label_1
_geom_angle_atom_site_label_2
_geom_angle_atom_site_label_3
_geom_angle
_geom_angle_site_symmetry_1
_geom_angle_site_symmetry_3
_geom_angle_publ_flag
N3 Ge1 S1 142.98(8) . . ?
N1 Ge1 S1 105.99(8) . . ?
N1 Ge1 N3 84.41(10) . . ?
N2 Ge1 S1 106.46(8) . . ?
N2 Ge1 N3 84.41(11) . . ?
N2 Ge1 N1 139.16(11) . . ?
C29 K1 S1 74.19(6) . . y
C29 K1 S1 153.70(6) . 2_766 y
C36 K1 S1 67.19(6) 2_766 2_766 y
C36 K1 S1 126.64(7) 2_766 . y
C36 K1 C29 138.11(8) 2_766 . y
C40 K1 S1 107.73(7) 2_766 2_766 y
C40 K1 S1 119.00(9) 2_766 . y
C40 K1 C29 95.40(9) 2_766 . y
C40 K1 C36 43.43(8) 2_766 2_766 y
C41 K1 S1 113.29(8) 2_766 . y
C41 K1 S1 82.87(6) 2_766 2_766 y
C41 K1 C29 118.56(9) 2_766 . y
C41 K1 C36 24.69(8) 2_766 2_766 y
C41 K1 C40 25.16(9) 2_766 2_766 y
C24 K1 S1 131.55(7) . 2_766 y
C24 K1 S1 67.20(6) . . y
C24 K1 C29 24.90(9) . . y
C24 K1 C36 160.62(8) . 2_766 y
C24 K1 C40 120.01(9) . 2_766 y
C24 K1 C41 143.45(9) . 2_766 y
C37 K1 S1 76.38(6) 2_766 2_766 y
C37 K1 S1 151.27(7) 2_766 . y
C37 K1 C29 129.30(8) 2_766 . y
C37 K1 C36 25.36(9) 2_766 2_766 y
C37 K1 C40 51.07(10) 2_766 2_766 y
C37 K1 C41 44.44(9) 2_766 2_766 y
C37 K1 C24 141.30(8) 2_766 . y
C39 K1 S1 139.25(9) 2_766 . y
C39 K1 S1 116.76(7) 2_766 2_766 y
C39 K1 C29 89.44(9) 2_766 . y
C39 K1 C36 50.25(8) 2_766 2_766 y
C39 K1 C40 24.27(11) 2_766 2_766 y
C39 K1 C41 43.60(9) 2_766 2_766 y
C39 K1 C24 110.40(9) 2_766 . y
C39 K1 C37 43.44(9) 2_766 2_766 y
C38 K1 S1 101.09(7) 2_766 2_766 y
C38 K1 S1 162.06(8) 2_766 . y
C38 K1 C29 104.39(9) 2_766 . y
C38 K1 C36 43.67(8) 2_766 2_766 y
C38 K1 C40 43.06(11) 2_766 2_766 y
C38 K1 C41 51.05(10) 2_766 2_766 y
C38 K1 C24 118.75(8) 2_766 . y
C38 K1 C37 24.91(8) 2_766 2_766 y
C38 K1 C39 24.23(10) 2_766 2_766 y
C26 K1 S1 128.28(9) . 2_766 y
C26 K1 S1 108.42(7) . . y
C26 K1 C29 50.42(10) . . y
C26 K1 C36 124.84(9) . 2_766 y
C26 K1 C40 108.84(11) . 2_766 y
C26 K1 C41 130.33(10) . 2_766 y
C26 K1 C24 42.92(9) . . y
C26 K1 C37 100.16(9) . 2_766 y
C26 K1 C39 86.93(11) . 2_766 y
C26 K1 C38 82.49(10) . 2_766 y
C25 K1 S1 84.56(7) . . y
C25 K1 S1 121.07(8) . 2_766 y
C25 K1 C29 44.08(10) . . y
C25 K1 C36 148.71(9) . 2_766 y
C25 K1 C40 128.20(10) . 2_766 y
C25 K1 C41 152.63(10) . 2_766 y
C25 K1 C24 24.78(9) . . y
C25 K1 C37 123.43(9) . 2_766 y
C25 K1 C39 109.36(10) . 2_766 y
C25 K1 C38 107.09(10) . 2_766 y
C25 K1 C26 24.60(10) . . y
K1 S1 Ge1 114.49(4) 2_766 . ?
K1 S1 Ge1 113.83(4) . . ?
C12 N3 Ge1 114.10(19) . . ?
C6 N3 Ge1 114.30(18) . . ?
C6 N3 C12 113.0(2) . . ?
C11 C12 N3 121.5(3) . . ?
C7 C12 N3 114.7(3) . . ?
C7 C12 C11 123.0(3) . . ?
C1 N1 Ge1 112.77(18) . . ?
C36 N1 Ge1 128.6(2) . . ?
C36 N1 C1 116.2(2) . . ?
C1 C6 N3 114.5(3) . . ?
C5 C6 N3 121.7(3) . . ?
C5 C6 C1 123.2(3) . . ?
C7 N2 Ge1 113.2(2) . . ?
C24 N2 Ge1 128.0(2) . . ?
C24 N2 C7 116.7(3) . . ?
C13 C11 C12 116.6(3) . . ?
C10 C11 C12 116.7(3) . . ?
C10 C11 C13 126.7(3) . . ?
C6 C1 N1 113.8(3) . . ?
C2 C1 N1 127.4(3) . . ?
C2 C1 C6 118.6(3) . . ?
N2 C7 C12 113.3(3) . . ?
C8 C7 C12 118.4(3) . . ?
C8 C7 N2 128.2(3) . . ?
C13 C5 C6 116.8(3) . . ?
C4 C5 C6 116.4(3) . . ?
C4 C5 C13 126.8(3) . . ?
C29 C30 H30 107.56(18) . . ?
C32 C30 H30 107.6(2) . . ?
C32 C30 C29 111.4(3) . . ?
C31 C30 H30 107.6(2) . . ?
C31 C30 C29 112.6(3) . . ?
C31 C30 C32 110.0(3) . . ?
C5 C13 C11 107.2(3) . . ?
C15 C13 C11 108.3(3) . . ?
C15 C13 C5 108.4(3) . . ?
C14 C13 C11 111.7(3) . . ?
C14 C13 C5 111.8(3) . . ?
C14 C13 C15 109.4(3) . . ?
C30 C29 K1 114.4(2) . . ?
C24 C29 K1 77.48(18) . . ?
C24 C29 C30 122.9(3) . . ?
C28 C29 K1 78.18(19) . . ?
C28 C29 C30 119.1(3) . . ?
C28 C29 C24 118.0(3) . . ?
H10 C10 C11 118.87(19) . . ?
C9 C10 C11 122.3(3) . . ?
C9 C10 H10 118.87(18) . . ?
N1 C36 K1 120.45(19) . 2_766 ?
C41 C36 K1 78.0(2) . 2_766 ?
C41 C36 N1 119.7(3) . . ?
C37 C36 K1 76.76(18) . 2_766 ?
C37 C36 N1 118.7(3) . . ?
C37 C36 C41 121.5(3) . . ?
H40 C40 K1 114.14(8) . 2_766 ?
C41 C40 K1 77.5(2) . 2_766 ?
C41 C40 H40 119.5(2) . . ?
C39 C40 K1 79.2(2) . 2_766 ?
C39 C40 H40 119.5(2) . . ?
C39 C40 C41 120.9(4) . . ?
C36 C41 K1 77.3(2) . 2_766 ?
C40 C41 K1 77.3(2) . 2_766 ?
C40 C41 C36 117.9(4) . . ?
C44 C41 K1 116.6(3) . 2_766 ?
C44 C41 C36 122.7(3) . . ?
C44 C41 C40 119.4(3) . . ?
H2 C2 C1 119.77(18) . . ?
C3 C2 C1 120.5(3) . . ?
C3 C2 H2 119.77(19) . . ?
N2 C24 K1 118.50(19) . . ?
C29 C24 K1 77.62(18) . . ?
C29 C24 N2 118.6(3) . . ?
C25 C24 K1 77.4(2) . . ?
C25 C24 N2 120.0(3) . . ?
C25 C24 C29 121.4(3) . . ?
H4 C4 C5 118.87(18) . . ?
C3 C4 C5 122.3(3) . . ?
C3 C4 H4 118.87(19) . . ?
H15a C15 C13 109.5 . . ?
H15b C15 C13 109.5 . . ?
H15b C15 H15a 109.5 . . ?
H15c C15 C13 109.5 . . ?
H15c C15 H15a 109.5 . . ?
H15c C15 H15b 109.5 . . ?
C36 C37 K1 77.88(19) . 2_766 ?
C45 C37 K1 113.5(2) . 2_766 ?
C45 C37 C36 122.8(3) . . ?
C38 C37 K1 78.6(2) . 2_766 ?
C38 C37 C36 118.0(3) . . ?
C38 C37 C45 119.2(3) . . ?
C4 C3 C2 118.7(3) . . ?
C16 C3 C2 119.2(3) . . ?
C16 C3 C4 122.1(3) . . ?
H28 C28 C29 119.2(2) . . ?
C27 C28 C29 121.7(4) . . ?
C27 C28 H28 119.2(2) . . ?
C40 C39 K1 76.5(2) . 2_766 ?
H39 C39 K1 117.84(6) . 2_766 ?
H39 C39 C40 119.6(2) . . ?
C38 C39 K1 76.8(2) . 2_766 ?
C38 C39 C40 120.8(3) . . ?
C38 C39 H39 119.6(2) . . ?
H8 C8 C7 119.8(2) . . ?
C9 C8 C7 120.5(3) . . ?
C9 C8 H8 119.76(19) . . ?
H32a C32 C30 109.5 . . ?
H32b C32 C30 109.5 . . ?
H32b C32 H32a 109.5 . . ?
H32c C32 C30 109.5 . . ?
H32c C32 H32a 109.5 . . ?
H32c C32 H32b 109.5 . . ?
C8 C9 C10 118.8(3) . . ?
C20 C9 C10 121.2(3) . . ?
C20 C9 C8 120.0(3) . . ?
H31a C31 C30 109.5 . . ?
H31b C31 C30 109.5 . . ?
H31b C31 H31a 109.5 . . ?
H31c C31 C30 109.5 . . ?
H31c C31 H31a 109.5 . . ?
H31c C31 H31b 109.5 . . ?
H45 C45 C37 107.70(18) . . ?
C47 C45 C37 111.4(3) . . ?
C47 C45 H45 107.7(2) . . ?
C46 C45 C37 111.9(3) . . ?
C46 C45 H45 107.7(3) . . ?
C46 C45 C47 110.2(3) . . ?
H14a C14 C13 109.5 . . ?
H14b C14 C13 109.5 . . ?
H14b C14 H14a 109.5 . . ?
H14c C14 C13 109.5 . . ?
H14c C14 H14a 109.5 . . ?
H14c C14 H14b 109.5 . . ?
H27 C27 C28 120.5(2) . . ?
C26 C27 C28 119.0(4) . . ?
C26 C27 H27 120.5(2) . . ?
C37 C38 K1 76.5(2) . 2_766 ?
C39 C38 K1 79.0(2) . 2_766 ?
C39 C38 C37 120.9(4) . . ?
H38 C38 K1 115.48(7) . 2_766 ?
H38 C38 C37 119.6(2) . . ?
H38 C38 C39 119.6(2) . . ?
C27 C26 K1 79.7(2) . . ?
H26 C26 K1 113.14(8) . . ?
H26 C26 C27 118.8(2) . . ?
C25 C26 K1 78.4(2) . . ?
C25 C26 C27 122.3(4) . . ?
C25 C26 H26 118.8(2) . . ?
C24 C25 K1 77.9(2) . . ?
C26 C25 K1 77.0(2) . . ?
C26 C25 C24 117.5(4) . . ?
C33 C25 K1 116.3(3) . . ?
C33 C25 C24 121.7(3) . . ?
C33 C25 C26 120.9(4) . . ?
H47a C47 C45 109.5 . . ?
H47b C47 C45 109.5 . . ?
H47b C47 H47a 109.5 . . ?
H47c C47 C45 109.5 . . ?
H47c C47 H47a 109.5 . . ?
H47c C47 H47b 109.5 . . ?
C18 C16 C3 109.7(3) . . ?
C17 C16 C3 109.0(3) . . ?
C17 C16 C18 108.7(4) . . ?
C19 C16 C3 113.4(4) . . ?
C19 C16 C18 108.2(4) . . ?
C19 C16 C17 107.7(4) . . ?
C17A C16 C3 114.4(7) . . ?
C17A C16 C18 59.4(8) . . ?
C17A C16 C17 50.6(8) . . ?
C17A C16 C19 131.9(7) . . ?
C19A C16 C3 109.2(7) . . ?
C19A C16 C18 141.0(7) . . ?
C19A C16 C17 59.4(8) . . ?
C19A C16 C19 52.7(8) . . ?
C19A C16 C17A 105.3(10) . . ?
C18A C16 C3 106.6(7) . . ?
C18A C16 C18 52.9(8) . . ?
C18A C16 C17 144.0(7) . . ?
C18A C16 C19 61.2(8) . . ?
C18A C16 C17A 108.7(11) . . ?
C18A C16 C19A 112.7(11) . . ?
C23 C20 C9 111.7(3) . . ?
C21 C20 C9 107.8(3) . . ?
C21 C20 C23 107.7(5) . . ?
C22 C20 C9 108.9(3) . . ?
C22 C20 C23 107.3(5) . . ?
C22 C20 C21 113.4(5) . . ?
C23A C20 C9 110.4(7) . . ?
C23A C20 C23 61.1(8) . . ?
C23A C20 C21 141.5(7) . . ?
C23A C20 C22 49.2(8) . . ?
C21A C20 C9 107.7(7) . . ?
C21A C20 C23 62.2(8) . . ?
C21A C20 C21 49.1(8) . . ?
C21A C20 C22 143.1(7) . . ?
C21A C20 C23A 119.7(11) . . ?
C22A C20 C9 111.5(7) . . ?
C22A C20 C23 136.7(7) . . ?
C22A C20 C21 60.6(8) . . ?
C22A C20 C22 54.9(8) . . ?
C22A C20 C23A 100.8(11) . . ?
C22A C20 C21A 106.4(11) . . ?
H46a C46 C45 109.5 . . ?
H46b C46 C45 109.5 . . ?
H46b C46 H46a 109.5 . . ?
H46c C46 C45 109.5 . . ?
H46c C46 H46a 109.5 . . ?
H46c C46 H46b 109.5 . . ?
H44 C44 C41 108.45(19) . . ?
C42 C44 C41 109.2(4) . . ?
C42 C44 H44 108.5(3) . . ?
C43 C44 C41 111.0(4) . . ?
C43 C44 H44 108.5(3) . . ?
C43 C44 C42 111.2(4) . . ?
H33 C33 C25 108.1(2) . . ?
C34 C33 C25 112.3(5) . . ?
C34 C33 H33 108.1(4) . . ?
C35 C33 C25 111.3(5) . . ?
C35 C33 H33 108.1(4) . . ?
C35 C33 C34 108.7(5) . . ?
H42a C42 C44 109.5 . . ?
H42b C42 C44 109.5 . . ?
H42b C42 H42a 109.5 . . ?
H42c C42 C44 109.5 . . ?
H42c C42 H42a 109.5 . . ?
H42c C42 H42b 109.5 . . ?
H23a C23 C20 109.5 . . ?
H23b C23 C20 109.5 . . ?
H23b C23 H23a 109.5 . . ?
H23c C23 C20 109.5 . . ?
H23c C23 H23a 109.5 . . ?
H23c C23 H23b 109.5 . . ?
H43a C43 C44 109.5 . . ?
H43b C43 C44 109.5 . . ?
H43b C43 H43a 109.5 . . ?
H43c C43 C44 109.5 . . ?
H43c C43 H43a 109.5 . . ?
H43c C43 H43b 109.5 . . ?
H21a C21 C20 109.5 . . ?
H21b C21 C20 109.5 . . ?
H21b C21 H21a 109.5 . . ?
H21c C21 C20 109.5 . . ?
H21c C21 H21a 109.5 . . ?
H21c C21 H21b 109.5 . . ?
H18a C18 C16 109.5 . . ?
H18b C18 C16 109.5 . . ?
H18b C18 H18a 109.5 . . ?
H18c C18 C16 109.5 . . ?
H18c C18 H18a 109.5 . . ?
H18c C18 H18b 109.5 . . ?
H17a C17 C16 109.5 . . ?
H17b C17 C16 109.5 . . ?
H17b C17 H17a 109.5 . . ?
H17c C17 C16 109.5 . . ?
H17c C17 H17a 109.5 . . ?
H17c C17 H17b 109.5 . . ?
H34a C34 C33 109.5 . . ?
H34b C34 C33 109.5 . . ?
H34b C34 H34a 109.5 . . ?
H34c C34 C33 109.5 . . ?
H34c C34 H34a 109.5 . . ?
H34c C34 H34b 109.5 . . ?
H22a C22 C20 109.5 . . ?
H22b C22 C20 109.5 . . ?
H22b C22 H22a 109.5 . . ?
H22c C22 C20 109.5 . . ?
H22c C22 H22a 109.5 . . ?
H22c C22 H22b 109.5 . . ?
H35a C35 C33 109.5 . . ?
H35b C35 C33 109.5 . . ?
H35b C35 H35a 109.5 . . ?
H35c C35 C33 109.5 . . ?
H35c C35 H35a 109.5 . . ?
H35c C35 H35b 109.5 . . ?
H19a C19 C16 109.5 . . ?
H19b C19 C16 109.5 . . ?
H19b C19 H19a 109.5 . . ?
H19c C19 C16 109.5 . . ?
H19c C19 H19a 109.5 . . ?
H19c C19 H19b 109.5 . . ?
H23d C23A C20 109.5 . . ?
H23e C23A C20 109.5 . . ?
H23e C23A H23d 109.5 . . ?
H23f C23A C20 109.5 . . ?
H23f C23A H23d 109.5 . . ?
H23f C23A H23e 109.5 . . ?
H21d C21A C20 109.5 . . ?
H21e C21A C20 109.5 . . ?
H21e C21A H21d 109.5 . . ?
H21f C21A C20 109.5 . . ?
H21f C21A H21d 109.5 . . ?
H21f C21A H21e 109.5 . . ?
H22d C22A C20 109.5 . . ?
H22e C22A C20 109.5 . . ?
H22e C22A H22d 109.5 . . ?
H22f C22A C20 109.5 . . ?
H22f C22A H22d 109.5 . . ?
H22f C22A H22e 109.5 . . ?
H17d C17A C16 109.5 . . ?
H17e C17A C16 109.5 . . ?
H17e C17A H17d 109.5 . . ?
H17f C17A C16 109.5 . . ?
H17f C17A H17d 109.5 . . ?
H17f C17A H17e 109.5 . . ?
H19d C19A C16 109.5 . . ?
H19e C19A C16 109.5 . . ?
H19e C19A H19d 109.5 . . ?
H19f C19A C16 109.5 . . ?
H19f C19A H19d 109.5 . . ?
H19f C19A H19e 109.5 . . ?
H18d C18A C16 109.5 . . ?
H18e C18A C16 109.5 . . ?
H18e C18A H18d 109.5 . . ?
H18f C18A C16 109.5 . . ?
H18f C18A H18d 109.5 . . ?
H18f C18A H18e 109.5 . . ?

loop_
_geom_bond_atom_site_label_1
_geom_bond_atom_site_label_2
_geom_bond_distance
_geom_bond_site_symmetry_2
_geom_bond_publ_flag
Ge1 S1 2.1097(8) . ?
Ge1 N3 1.857(2) . ?
Ge1 N1 1.917(3) . ?
Ge1 N2 1.916(3) . ?
K1 S1 3.1491(10) 2_766 y
K1 S1 3.1094(11) . y
K1 C29 3.281(3) . y
K1 C36 3.231(3) 2_766 y
K1 C40 3.237(4) 2_766 y
K1 C41 3.240(4) 2_766 y
K1 C24 3.280(3) . y
K1 C37 3.217(3) 2_766 y
K1 C39 3.269(4) 2_766 y
K1 C38 3.243(4) 2_766 y
K1 C26 3.255(4) . y
K1 C25 3.273(4) . y
N3 C12 1.403(4) . ?
N3 C6 1.395(4) . ?
C12 C11 1.384(4) . ?
C12 C7 1.395(4) . ?
N1 C1 1.394(4) . ?
N1 C36 1.434(4) . ?
C6 C1 1.394(4) . ?
C6 C5 1.374(4) . ?
N2 C7 1.396(4) . ?
N2 C24 1.440(4) . ?
C11 C13 1.525(5) . ?
C11 C10 1.395(4) . ?
C1 C2 1.395(4) . ?
C7 C8 1.394(4) . ?
C5 C13 1.537(4) . ?
C5 C4 1.410(5) . ?
C30 H30 1.0000 . ?
C30 C29 1.514(5) . ?
C30 C32 1.529(5) . ?
C30 C31 1.518(6) . ?
C13 C15 1.539(5) . ?
C13 C14 1.531(5) . ?
C29 C24 1.415(5) . ?
C29 C28 1.389(5) . ?
C10 H10 0.9500 . ?
C10 C9 1.400(5) . ?
C36 C41 1.383(5) . ?
C36 C37 1.415(5) . ?
C40 H40 0.9500 . ?
C40 C41 1.410(5) . ?
C40 C39 1.368(6) . ?
C41 C44 1.521(6) . ?
C2 H2 0.9500 . ?
C2 C3 1.391(5) . ?
C24 C25 1.406(5) . ?
C4 H4 0.9500 . ?
C4 C3 1.398(5) . ?
C15 H15a 0.9800 . ?
C15 H15b 0.9800 . ?
C15 H15c 0.9800 . ?
C37 C45 1.530(5) . ?
C37 C38 1.393(5) . ?
C3 C16 1.535(5) . ?
C28 H28 0.9500 . ?
C28 C27 1.382(6) . ?
C39 H39 0.9500 . ?
C39 C38 1.367(6) . ?
C8 H8 0.9500 . ?
C8 C9 1.394(5) . ?
C32 H32a 0.9800 . ?
C32 H32b 0.9800 . ?
C32 H32c 0.9800 . ?
C9 C20 1.543(4) . ?
C31 H31a 0.9800 . ?
C31 H31b 0.9800 . ?
C31 H31c 0.9800 . ?
C45 H45 1.0000 . ?
C45 C47 1.515(6) . ?
C45 C46 1.514(6) . ?
C14 H14a 0.9800 . ?
C14 H14b 0.9800 . ?
C14 H14c 0.9800 . ?
C27 H27 0.9500 . ?
C27 C26 1.385(6) . ?
C38 H38 0.9500 . ?
C26 H26 0.9500 . ?
C26 C25 1.391(5) . ?
C25 C33 1.507(6) . ?
C47 H47a 0.9800 . ?
C47 H47b 0.9800 . ?
C47 H47c 0.9800 . ?
C16 C18 1.536(4) . ?
C16 C17 1.541(4) . ?
C16 C19 1.519(7) . ?
C16 C17A 1.540(5) . ?
C16 C19A 1.538(5) . ?
C16 C18A 1.537(5) . ?
C20 C23 1.549(4) . ?
C20 C21 1.533(4) . ?
C20 C22 1.539(4) . ?
C20 C23A 1.536(5) . ?
C20 C21A 1.541(5) . ?
C20 C22A 1.547(5) . ?
C46 H46a 0.9800 . ?
C46 H46b 0.9800 . ?
C46 H46c 0.9800 . ?
C44 H44 1.0000 . ?
C44 C42 1.567(8) . ?
C44 C43 1.516(8) . ?
C33 H33 1.0000 . ?
C33 C34 1.479(8) . ?
C33 C35 1.544(9) . ?
C42 H42a 0.9800 . ?
C42 H42b 0.9800 . ?
C42 H42c 0.9800 . ?
C23 H23a 0.9800 . ?
C23 H23b 0.9800 . ?
C23 H23c 0.9800 . ?
C43 H43a 0.9800 . ?
C43 H43b 0.9800 . ?
C43 H43c 0.9800 . ?
C21 H21a 0.9800 . ?
C21 H21b 0.9800 . ?
C21 H21c 0.9800 . ?
C18 H18a 0.9800 . ?
C18 H18b 0.9800 . ?
C18 H18c 0.9800 . ?
C17 H17a 0.9800 . ?
C17 H17b 0.9800 . ?
C17 H17c 0.9800 . ?
C34 H34a 0.9800 . ?
C34 H34b 0.9800 . ?
C34 H34c 0.9800 . ?
C22 H22a 0.9800 . ?
C22 H22b 0.9800 . ?
C22 H22c 0.9800 . ?
C35 H35a 0.9800 . ?
C35 H35b 0.9800 . ?
C35 H35c 0.9800 . ?
C19 H19a 0.9800 . ?
C19 H19b 0.9800 . ?
C19 H19c 0.9800 . ?
C23A H23d 0.9800 . ?
C23A H23e 0.9800 . ?
C23A H23f 0.9800 . ?
C21A H21d 0.9800 . ?
C21A H21e 0.9800 . ?
C21A H21f 0.9800 . ?
C22A H22d 0.9800 . ?
C22A H22e 0.9800 . ?
C22A H22f 0.9800 . ?
C17A H17d 0.9800 . ?
C17A H17e 0.9800 . ?
C17A H17f 0.9800 . ?
C19A H19d 0.9800 . ?
C19A H19e 0.9800 . ?
C19A H19f 0.9800 . ?
C18A H18d 0.9800 . ?
C18A H18e 0.9800 . ?
C18A H18f 0.9800 . ?

loop_
_geom_torsion_atom_site_label_1
_geom_torsion_atom_site_label_2
_geom_torsion_atom_site_label_3
_geom_torsion_atom_site_label_4
_geom_torsion
_geom_torsion_site_symmetry_1
_geom_torsion_site_symmetry_2
_geom_torsion_site_symmetry_3
_geom_torsion_site_symmetry_4
_geom_torsion_publ_flag
Ge1 N3 C12 C11 167.0(2) . . . . ?
Ge1 N3 C12 C7 -3.5(2) . . . . ?
Ge1 N3 C6 C1 4.3(2) . . . . ?
Ge1 N3 C6 C5 -167.0(2) . . . . ?
Ge1 N1 C1 C6 -2.4(2) . . . . ?
Ge1 N1 C1 C2 173.3(2) . . . . ?
Ge1 N1 C36 K1 0.7(3) . . . 2_766 ?
Ge1 N1 C36 C41 -92.6(3) . . . . ?
Ge1 N1 C36 C37 91.8(3) . . . . ?
Ge1 N2 C7 C12 3.0(2) . . . . ?
Ge1 N2 C7 C8 -174.2(2) . . . . ?
Ge1 N2 C24 K1 3.1(3) . . . . ?
Ge1 N2 C24 C29 -87.9(3) . . . . ?
Ge1 N2 C24 C25 94.6(3) . . . . ?
K1 C29 C30 C32 160.3(3) . . . . ?
K1 C29 C30 C31 36.2(2) . . . . ?
K1 C29 C24 N2 115.90(15) . . . . ?
K1 C29 C24 C25 -66.7(2) . . . . ?
K1 C29 C28 C27 67.6(2) . . . . ?
K1 C36 N1 C1 -160.1(2) 2_766 . . . ?
K1 C36 C41 C40 68.1(2) 2_766 . . . ?
K1 C36 C41 C44 -113.7(3) 2_766 . . . ?
K1 C36 C37 C45 110.3(2) 2_766 . . . ?
K1 C36 C37 C38 -69.9(2) 2_766 . . . ?
K1 C40 C41 C36 -68.1(2) 2_766 . . . ?
K1 C40 C41 C44 113.6(3) 2_766 . . . ?
K1 C40 C39 C38 65.4(3) 2_766 . . . ?
K1 C41 C36 N1 118.38(15) 2_766 . . . ?
K1 C41 C36 C37 -66.1(2) 2_766 . . . ?
K1 C41 C40 C39 69.1(3) 2_766 . . . ?
K1 C41 C44 C42 163.5(4) 2_766 . . . ?
K1 C41 C44 C43 40.6(3) 2_766 . . . ?
K1 C24 N2 C7 165.7(2) . . . . ?
K1 C24 C29 C30 -111.11(19) . . . . ?
K1 C24 C29 C28 69.1(2) . . . . ?
K1 C24 C25 C26 -68.2(2) . . . . ?
K1 C24 C25 C33 113.6(3) . . . . ?
K1 C37 C36 N1 -117.70(15) 2_766 . . . ?
K1 C37 C36 C41 66.8(2) 2_766 . . . ?
K1 C37 C45 C47 -29.4(2) 2_766 . . . ?
K1 C37 C45 C46 -153.3(3) 2_766 . . . ?
K1 C37 C38 C39 -68.1(3) 2_766 . . . ?
K1 C39 C40 C41 -68.3(2) 2_766 . . . ?
K1 C39 C38 C37 66.8(2) 2_766 . . . ?
K1 C38 C37 C36 69.5(2) 2_766 . . . ?
K1 C38 C37 C45 -110.7(2) 2_766 . . . ?
K1 C38 C39 C40 -65.3(3) 2_766 . . . ?
K1 C26 C27 C28 -66.7(2) . . . . ?
K1 C26 C25 C24 68.7(2) . . . . ?
K1 C26 C25 C33 -113.1(3) . . . . ?
K1 C25 C24 N2 -115.80(16) . . . . ?
K1 C25 C24 C29 66.8(2) . . . . ?
K1 C25 C26 C27 -69.8(3) . . . . ?
K1 C25 C33 C34 -162.2(4) . . . . ?
K1 C25 C33 C35 -39.9(4) . . . . ?
N3 C12 C11 C13 4.2(3) . . . . ?
N3 C12 C11 C10 -175.7(3) . . . . ?
N3 C12 C7 N2 0.3(3) . . . . ?
N3 C12 C7 C8 177.7(3) . . . . ?
N3 C6 C1 N1 -1.1(3) . . . . ?
N3 C6 C1 C2 -177.2(3) . . . . ?
N3 C6 C5 C13 -3.8(3) . . . . ?
N3 C6 C5 C4 176.0(3) . . . . ?
C12 C11 C13 C5 -39.4(3) . . . . ?
C12 C11 C13 C15 77.3(3) . . . . ?
C12 C11 C13 C14 -162.2(3) . . . . ?
C12 C11 C10 C9 1.1(3) . . . . ?
C12 C7 N2 C24 -162.1(3) . . . . ?
C12 C7 C8 C9 -3.6(3) . . . . ?
N1 C1 C6 C5 170.0(3) . . . . ?
N1 C1 C2 C3 -173.8(3) . . . . ?
N1 C36 C41 C40 -173.6(3) . . . . ?
N1 C36 C41 C44 4.7(4) . . . . ?
N1 C36 C37 C45 -7.4(4) . . . . ?
N1 C36 C37 C38 172.4(3) . . . . ?
C6 C1 C2 C3 1.7(3) . . . . ?
C6 C5 C13 C11 39.4(3) . . . . ?
C6 C5 C13 C15 -77.2(3) . . . . ?
C6 C5 C13 C14 162.2(3) . . . . ?
C6 C5 C4 C3 -0.7(3) . . . . ?
N2 C7 C8 C9 173.4(3) . . . . ?
N2 C24 C29 C30 4.8(3) . . . . ?
N2 C24 C29 C28 -175.0(3) . . . . ?
N2 C24 C25 C26 176.0(3) . . . . ?
N2 C24 C25 C33 -2.2(4) . . . . ?
C11 C13 C5 C4 -140.4(2) . . . . ?
C11 C10 C9 C8 2.4(4) . . . . ?
C11 C10 C9 C20 -179.3(3) . . . . ?
C1 C2 C3 C4 2.8(4) . . . . ?
C1 C2 C3 C16 -179.0(3) . . . . ?
C7 C8 C9 C10 -1.1(4) . . . . ?
C7 C8 C9 C20 -179.4(3) . . . . ?
C5 C4 C3 C2 -3.3(4) . . . . ?
C5 C4 C3 C16 178.5(3) . . . . ?
C30 C29 C24 C25 -177.8(3) . . . . ?
C30 C29 C28 C27 179.1(3) . . . . ?
C29 C24 C25 C26 -1.4(4) . . . . ?
C29 C24 C25 C33 -179.6(4) . . . . ?
C29 C28 C27 C26 -1.3(4) . . . . ?
C10 C9 C20 C23 2.3(5) . . . . ?
C10 C9 C20 C21 -115.9(5) . . . . ?
C10 C9 C20 C22 120.7(5) . . . . ?
C10 C9 C20 C23A 68.2(9) . . . . ?
C10 C9 C20 C21A -64.2(9) . . . . ?
C10 C9 C20 C22A 179.4(9) . . . . ?
C36 C41 C40 C39 1.1(4) . . . . ?
C36 C41 C44 C42 -104.8(5) . . . . ?
C36 C41 C44 C43 132.3(5) . . . . ?
C36 C37 C45 C47 -119.9(4) . . . . ?
C36 C37 C45 C46 116.2(4) . . . . ?
C36 C37 C38 C39 1.4(4) . . . . ?
C40 C41 C44 C42 73.5(5) . . . . ?
C40 C41 C44 C43 -49.5(5) . . . . ?
C40 C39 C38 C37 1.6(5) . . . . ?
C2 C3 C16 C18 59.7(4) . . . . ?
C2 C3 C16 C17 -59.2(4) . . . . ?
C2 C3 C16 C19 -179.2(4) . . . . ?
C2 C3 C16 C17A -4.7(9) . . . . ?
C2 C3 C16 C19A -122.4(9) . . . . ?
C2 C3 C16 C18A 115.5(8) . . . . ?
C24 C25 C26 C27 -1.1(4) . . . . ?
C24 C25 C33 C34 106.1(5) . . . . ?
C24 C25 C33 C35 -131.6(5) . . . . ?
C4 C3 C16 C18 -122.1(4) . . . . ?
C4 C3 C16 C17 119.0(4) . . . . ?
C4 C3 C16 C19 -1.0(5) . . . . ?
C4 C3 C16 C17A 173.5(9) . . . . ?
C4 C3 C16 C19A 55.8(9) . . . . ?
C4 C3 C16 C18A -66.3(8) . . . . ?
C28 C27 C26 C25 2.5(5) . . . . ?
C8 C9 C20 C23 -179.4(5) . . . . ?
C8 C9 C20 C21 62.5(5) . . . . ?
C8 C9 C20 C22 -61.0(5) . . . . ?
C8 C9 C20 C23A -113.4(9) . . . . ?
C8 C9 C20 C21A 114.2(9) . . . . ?
C8 C9 C20 C22A -2.2(9) . . . . ?
C27 C26 C25 C33 177.1(4) . . . . ?
C26 C25 C33 C34 -72.0(5) . . . . ?
C26 C25 C33 C35 50.2(5) . . . . ?

loop_
_restr_distance_atom_site_label_1
_restr_distance_atom_site_label_2
_restr_distance_site_symmetry_2
_restr_distance_target
_restr_distance_target_weight_param
_restr_distance_diff
C23 C20 1 1.5400 0.0100 -0.0087
C21 C20 1 1.5400 0.0100 0.0065
C18 C16 1 1.5400 0.0100 0.0043
C17 C16 1 1.5400 0.0100 -0.0011
C22 C20 1 1.5400 0.0100 0.0012
C23A C20 1 1.5400 0.0100 0.0043
C21A C20 1 1.5400 0.0100 -0.0007
C22A C20 1 1.5400 0.0100 -0.0074
C17A C16 1 1.5400 0.0100 -0.0004
C19A C16 1 1.5400 0.0100 0.0023
C18A C16 1 1.5400 0.0100 0.0033

loop_
_restr_U_similar_atom_site_label_1
_restr_U_similar_atom_site_label_2
_restr_U_similar_weight_param
C18 C17A 0.0100
C18 C18A 0.0100
C17 C17A 0.0100
C17 C19A 0.0100
C19 C19A 0.0100
C19 C18A 0.0100

loop_
_smtbx_masks_void_nr
_smtbx_masks_void_average_x
_smtbx_masks_void_average_y
_smtbx_masks_void_average_z
_smtbx_masks_void_volume
_smtbx_masks_void_count_electrons
_smtbx_masks_void_content
1 -0.076 -0.953 0.000 653.4 132.8 '1 hexane,2 THF'
2 0.448 0.673 0.484 10.8 3.9 ?
3 0.552 0.327 0.516 10.8 3.9 ?

loop_
_restr_rigu_atom_site_label_1
_restr_rigu_atom_site_label_2
_restr_rigu_target_weight_param
_restr_rigu_u13_diff
_restr_rigu_u23_diff
_restr_rigu_u33_diff
C16 C17A 0.001000 -0.000048 -0.000222 -0.001284
C16 C19A 0.001000 0.000807 0.000104 -0.002061
C16 C18A 0.001000 0.000424 -0.000073 -0.001668
C20 C23A 0.001000 0.000101 -0.000363 -0.000724
C20 C21A 0.001000 -0.000224 0.000647 -0.001472
C20 C22A 0.001000 -0.000341 0.000202 -0.000839
C23A C21A 0.002000 -0.001785 -0.012652 0.002662
C23A C22A 0.002000 0.003820 -0.000641 -0.001960
C21A C22A 0.002000 0.010783 0.003530 0.000528
C17A C19A 0.002000 -0.004488 0.007776 0.000401
C17A C18A 0.002000 -0.007338 -0.005317 -0.001114
C19A C18A 0.002000 -0.015589 0.001539 -0.001038
